data_7246585
loop_
_publ_author_name
'Zhao, Li-Juan'
'Li, Bin'
'Yong, Guo-Ping'

_publ_section_title
;
 Four isostructural lanthanide metal--organic frameworks: luminescence
 properties and fluorescence sensing for Fe3+ and Cr2O72&#x2212; ions
;
_journal_issue 18
_journal_name_full CrystEngComm
_journal_page_first 2813
_journal_page_last 2823
_journal_paper_doi 10.1039/D3CE00142C
_journal_volume 25
_journal_year 2023
_chemical_formula_sum 'C85 H79 Eu2 N9 O20'
_chemical_formula_weight 1850.51
_space_group_crystal_system monoclinic
_space_group_IT_number 15
_space_group_name_Hall '-I 2ya'
_space_group_name_H-M_alt 'I 1 2/a 1'
_atom_sites_solution_hydrogens mixed
_audit_creation_method SHELXL-2014/7
_audit_update_record
;
2023-02-06 deposited with the CCDC.	2023-04-10 downloaded from the CCDC.
;
_cell_angle_alpha 90
_cell_angle_beta 98.5112(13)
_cell_angle_gamma 90
_cell_formula_units_Z 4
_cell_length_a 21.0625(4)
_cell_length_b 11.03858(13)
_cell_length_c 34.7488(4)
_cell_measurement_reflns_used 6059
_cell_measurement_temperature 293(2)
_cell_measurement_theta_max 72.9910
_cell_measurement_theta_min 4.5120
_cell_volume 7990.1(2)
_computing_cell_refinement 'CrysAlisPro 1.171.41.110a (Rigaku OD, 2021)'
_computing_data_collection 'CrysAlisPro 1.171.41.110a (Rigaku OD, 2021)'
_computing_data_reduction 'CrysAlisPro 1.171.41.110a (Rigaku OD, 2021)'
_computing_structure_refinement 'SHELXL-2014/7 (Sheldrick, 2014)'
_computing_structure_solution 'ShelXT (Sheldrick, 2015)'
_diffrn_ambient_temperature 293(2)
_diffrn_measured_fraction_theta_full 0.994
_diffrn_measured_fraction_theta_max 0.965
_diffrn_measurement_device_type 'SuperNova, Dual, Cu at home/near, AtlasS2'
_diffrn_radiation_type CuK\a
_diffrn_radiation_wavelength 1.54184
_diffrn_reflns_av_R_equivalents 0.0421
_diffrn_reflns_av_unetI/netI 0.0599
_diffrn_reflns_Laue_measured_fraction_full 0.994
_diffrn_reflns_Laue_measured_fraction_max 0.965
_diffrn_reflns_limit_h_max 25
_diffrn_reflns_limit_h_min -25
_diffrn_reflns_limit_k_max 8
_diffrn_reflns_limit_k_min -13
_diffrn_reflns_limit_l_max 42
_diffrn_reflns_limit_l_min -36
_diffrn_reflns_number 14840
_diffrn_reflns_point_group_measured_fraction_full 0.994
_diffrn_reflns_point_group_measured_fraction_max 0.965
_diffrn_reflns_theta_full 67.684
_diffrn_reflns_theta_max 72.982
_diffrn_reflns_theta_min 4.207
_diffrn_source 'micro-focus sealed X-ray tube'
_exptl_absorpt_coefficient_mu 11.781
_exptl_absorpt_correction_T_max 0.107
_exptl_absorpt_correction_T_min 0.100
_exptl_absorpt_correction_type multi-scan
_exptl_absorpt_process_details
;
CrysAlisPro 1.171.41.110a (Rigaku Oxford Diffraction, 2021)
Empirical absorption correction using spherical harmonics,
implemented in SCALE3 ABSPACK scaling algorithm.
;
_exptl_crystal_colour colorless
_exptl_crystal_density_diffrn 1.538
_exptl_crystal_description block
_exptl_crystal_F_000 3752
_exptl_crystal_size_max 0.250
_exptl_crystal_size_mid 0.210
_exptl_crystal_size_min 0.190
_refine_diff_density_max 0.470
_refine_diff_density_min -0.756
_refine_diff_density_rms 0.079
_refine_ls_extinction_method none
_refine_ls_goodness_of_fit_ref 1.039
_refine_ls_hydrogen_treatment mixed
_refine_ls_matrix_type full
_refine_ls_number_parameters 534
_refine_ls_number_reflns 7714
_refine_ls_number_restraints 75
_refine_ls_restrained_S_all 1.084
_refine_ls_R_factor_all 0.0537
_refine_ls_R_factor_gt 0.0420
_refine_ls_shift/su_max 0.002
_refine_ls_shift/su_mean 0.000
_refine_ls_structure_factor_coef Fsqd
_refine_ls_weighting_details 'w=1/[\s^2^(Fo^2^)+(0.0462P)^2^+0.3913P] where P=(Fo^2^+2Fc^2^)/3'
_refine_ls_weighting_scheme calc
_refine_ls_wR_factor_gt 0.1010
_refine_ls_wR_factor_ref 0.1096
_reflns_Friedel_coverage 0.000
_reflns_number_gt 6293
_reflns_number_total 7996
_reflns_threshold_expression 'I > 2\s(I)'
_cod_data_source_file d3ce00142c2.cif
_cod_data_source_block 1
_cod_depositor_comments 'Adding full bibliography for 7246585.cif.'
_cod_original_sg_symbol_H-M 'I 2/a'
_cod_database_code 7246585
_shelx_shelxl_version_number 2014/7
_shelx_space_group_comment
;
The symmetry employed for this shelxl refinement is uniquely defined
by the following loop, which should always be used as a source of
symmetry information in preference to the above space-group names.
They are only intended as comments.
;
_shelx_estimated_absorpt_t_min 0.157
_shelx_estimated_absorpt_t_max 0.213

loop_
_space_group_symop_operation_xyz
'x, y, z'
'-x+1/2, y, -z'
'x+1/2, y+1/2, z+1/2'
'-x+1, y+1/2, -z+1/2'
'-x, -y, -z'
'x-1/2, -y, z'
'-x+1/2, -y+1/2, -z+1/2'
'x, -y+1/2, z+1/2'

loop_
_atom_site_label
_atom_site_type_symbol
_atom_site_fract_x
_atom_site_fract_y
_atom_site_fract_z
_atom_site_U_iso_or_equiv
_atom_site_adp_type
_atom_site_occupancy
_atom_site_site_symmetry_order
_atom_site_calc_flag
_atom_site_refinement_flags_posn
_atom_site_refinement_flags_adp
_atom_site_refinement_flags_occupancy
_atom_site_disorder_assembly
_atom_site_disorder_group
Eu1 Eu 0.52206(2) 1.06525(2) 0.73020(2) 0.02998(8) Uani 1 1 d . . . . .
O3 O 0.49816(18) 0.8873(3) 0.69199(8) 0.0449(8) Uani 1 1 d . . . . .
N5 N 0.4235(2) 0.4221(4) 0.54089(11) 0.0487(10) Uani 1 1 d . . . . .
O1 O 0.42936(17) 1.1424(3) 0.69503(9) 0.0472(8) Uani 1 1 d . . . . .
C25 C 0.4098(2) 0.4238(4) 0.47132(11) 0.0321(9) Uani 1 1 d . . . . .
H25 H 0.4046 0.3814 0.4479 0.039 Uiso 1 1 calc R U . . .
C6 C 0.3395(3) 0.9388(4) 0.59987(15) 0.0542(14) Uani 1 1 d . . . . .
H6 H 0.3464 0.8558 0.5983 0.065 Uiso 1 1 calc R U . . .
C7 C 0.3682(3) 1.0025(5) 0.63237(15) 0.0548(14) Uani 1 1 d . . . . .
H7 H 0.3945 0.9618 0.6521 0.066 Uiso 1 1 calc R U . . .
C22 C 0.4254(2) 0.5459(4) 0.54125(12) 0.0383(10) Uani 1 1 d . . . . .
O8 O 0.5672(2) 0.8940(3) 0.76540(11) 0.0632(11) Uani 1 1 d . . . . .
H8A H 0.5445 0.8233 0.7588 0.095 Uiso 1 1 d R U . . .
H8B H 0.5646 0.8985 0.7917 0.095 Uiso 1 1 d R U . . .
C20 C 0.4214(3) 0.5529(4) 0.61286(13) 0.0464(12) Uani 1 1 d . . . . .
H20 H 0.4001 0.4789 0.6107 0.056 Uiso 1 1 calc R U . . .
C17 C 0.4830(2) 0.7746(4) 0.61951(12) 0.0413(10) Uani 1 1 d . . . . .
H17 H 0.5030 0.8498 0.6215 0.050 Uiso 1 1 calc R U . . .
C10 C 0.2727(2) 0.8084(4) 0.53365(13) 0.0416(10) Uani 1 1 d . . . . .
H10 H 0.2875 0.7656 0.5563 0.050 Uiso 1 1 calc R U . . .
C8 C 0.2734(2) 0.9307(4) 0.53370(13) 0.0418(10) Uani 1 1 d . . . . .
C24 C 0.4111(2) 0.5458(4) 0.47130(12) 0.0372(10) Uani 1 1 d . . . . .
C2 C 0.3583(2) 1.1245(4) 0.63570(14) 0.0450(11) Uani 1 1 d . . . . .
C16 C 0.4686(2) 0.7169(4) 0.65279(11) 0.0342(9) Uani 1 1 d . . . . .
C28 C 0.4080(2) 0.6104(4) 0.43337(12) 0.0379(10) Uani 1 1 d . . . . .
C5 C 0.3007(2) 0.9971(4) 0.56967(13) 0.0421(11) Uani 1 1 d . . . . .
C15 C 0.4869(2) 0.7758(4) 0.69175(11) 0.0337(9) Uani 1 1 d . . . . .
C26 C 0.4160(2) 0.3633(4) 0.50553(13) 0.0384(10) Uani 1 1 d . . . . .
C18 C 0.4673(3) 0.7199(4) 0.58340(12) 0.0432(11) Uani 1 1 d . . . . .
H18 H 0.4775 0.7586 0.5614 0.052 Uiso 1 1 calc R U . . .
O7 O 0.4364(2) 0.9777(3) 0.76078(13) 0.0642(12) Uani 1 1 d . . . . .
H7A H 0.4138 1.0320 0.7674 0.096 Uiso 1 1 calc R U . . .
O9 O 0.63114(18) 1.1060(3) 0.76217(12) 0.0591(10) Uani 1 1 d . . . . .
C4 C 0.2908(3) 1.1201(5) 0.57342(16) 0.0659(18) Uani 1 1 d . . . . .
H4 H 0.2643 1.1615 0.5540 0.079 Uiso 1 1 calc R U . . .
C31 C 0.4164(3) 0.2288(4) 0.50452(16) 0.0501(12) Uani 1 1 d . . . . .
C21 C 0.4375(3) 0.6062(4) 0.64920(12) 0.0420(11) Uani 1 1 d . . . . .
H21 H 0.4273 0.5673 0.6712 0.050 Uiso 1 1 calc R U . . .
C30 C 0.4213(3) 0.5473(4) 0.40087(13) 0.0482(12) Uani 1 1 d . . . . .
H30A H 0.4268 0.4637 0.4021 0.058 Uiso 1 1 calc R U . . .
O2 O 0.3712(3) 1.3018(4) 0.67334(14) 0.105(2) Uani 1 1 d . . . . .
C23 C 0.4182(2) 0.6096(4) 0.50637(12) 0.0386(10) Uani 1 1 d . . . . .
H23 H 0.4181 0.6939 0.5064 0.046 Uiso 1 1 calc R U . . .
C9 C 0.2500 0.9934(6) 0.5000 0.0466(16) Uani 1 2 d S T P . .
H9 H 0.2500 1.0776 0.5000 0.056 Uiso 1 2 calc R U P . .
C19 C 0.4368(2) 0.6089(4) 0.57971(12) 0.0361(10) Uani 1 1 d . . . . .
C11 C 0.2500 0.7481(6) 0.5000 0.0489(17) Uani 1 2 d S T P . .
C29 C 0.3947(3) 0.7325(4) 0.42913(14) 0.0592(16) Uani 1 1 d . . . . .
H29A H 0.3822 0.7753 0.4498 0.071 Uiso 1 1 calc R U . . .
C1 C 0.3889(3) 1.1956(4) 0.67076(15) 0.0525(13) Uani 1 1 d . . . . .
N3 N 0.7110(3) 1.2073(6) 0.79920(18) 0.0876(19) Uani 1 1 d . . . . .
C35 C 0.4418(3) 0.1604(5) 0.5364(2) 0.0730(18) Uani 1 1 d . . . . .
H35 H 0.4590 0.1975 0.5597 0.088 Uiso 1 1 calc R U . . .
C12 C 0.2500 0.6133(7) 0.5000 0.065(2) Uani 1 2 d S TU P . .
C3 C 0.3201(3) 1.1823(5) 0.60588(16) 0.0712(19) Uani 1 1 d . . . . .
H3 H 0.3136 1.2654 0.6075 0.085 Uiso 1 1 calc R U . . .
N2 N 0.4169(4) -0.0251(6) 0.5005(3) 0.101(2) Uani 1 1 d . U . . .
C40 C 0.6584(3) 1.2005(6) 0.77483(19) 0.0679(16) Uani 1 1 d . . . . .
H40 H 0.6393 1.2733 0.7660 0.082 Uiso 1 1 calc R U . . .
C32 C 0.3922(3) 0.1652(5) 0.4713(2) 0.0712(18) Uani 1 1 d . . . . .
H32 H 0.3757 0.2073 0.4489 0.085 Uiso 1 1 calc R U . . .
C13 C 0.2533(4) 0.5492(6) 0.5340(3) 0.100(3) Uani 1 1 d . U . . .
H13 H 0.2570 0.5903 0.5575 0.120 Uiso 1 1 calc R U . . .
C34 C 0.4412(4) 0.0315(7) 0.5330(3) 0.095(2) Uani 1 1 d . U . . .
H34 H 0.4586 -0.0146 0.5544 0.114 Uiso 1 1 calc R U . . .
C33 C 0.3922(4) 0.0420(7) 0.4709(3) 0.093(2) Uani 1 1 d . U . . .
H33 H 0.3736 0.0030 0.4483 0.112 Uiso 1 1 calc R U . . .
C41 C 0.7414(5) 1.1016(9) 0.8172(4) 0.183(7) Uani 1 1 d . . . . .
H41A H 0.7122 1.0344 0.8133 0.274 Uiso 1 1 calc R U . . .
H41B H 0.7531 1.1159 0.8446 0.274 Uiso 1 1 calc R U . . .
H41C H 0.7791 1.0835 0.8059 0.274 Uiso 1 1 calc R U . . .
C42 C 0.7404(5) 1.3236(9) 0.8108(3) 0.146(5) Uani 1 1 d . . . . .
H42A H 0.7146 1.3877 0.7980 0.219 Uiso 1 1 calc R U . . .
H42B H 0.7826 1.3269 0.8036 0.219 Uiso 1 1 calc R U . . .
H42C H 0.7433 1.3329 0.8385 0.219 Uiso 1 1 calc R U . . .
N1 N 0.2500 0.3649(12) 0.5000 0.127(4) Uani 1 2 d S TU P . .
N4 N 0.6775(5) 0.7700(10) 0.6882(4) 0.166(4) Uani 1 1 d D U . . .
C44 C 0.6973(8) 0.8910(10) 0.6967(5) 0.241(8) Uani 1 1 d D U . . .
H44A H 0.7399 0.8911 0.7111 0.361 Uiso 1 1 calc R U . . .
H44B H 0.6683 0.9289 0.7119 0.361 Uiso 1 1 calc R U . . .
H44C H 0.6972 0.9350 0.6729 0.361 Uiso 1 1 calc R U . . .
C14 C 0.2509(5) 0.4190(8) 0.5336(3) 0.120(3) Uani 1 1 d . U . . .
H14 H 0.2501 0.3750 0.5563 0.144 Uiso 1 1 calc R U . . .
O10 O 0.6558(6) 0.5987(9) 0.7145(4) 0.235(5) Uani 1 1 d . U . . .
C43 C 0.6647(8) 0.7017(14) 0.7154(6) 0.206(7) Uani 1 1 d . U . . .
H43A H 0.6622 0.7395 0.7390 0.247 Uiso 1 1 calc R U . . .
C45 C 0.6818(10) 0.7174(18) 0.6514(4) 0.317(11) Uani 1 1 d D U . . .
H45A H 0.7234 0.6815 0.6519 0.349 Uiso 1 1 calc R U . . .
H45B H 0.6755 0.7789 0.6317 0.349 Uiso 1 1 calc R U . . .
H45C H 0.6494 0.6561 0.6458 0.349 Uiso 1 1 calc R U . . .
C37 C 0.4172(2) 0.7305(4) 0.36346(12) 0.0395(10) Uani 1 1 d . . . . .
C38 C 0.3996(3) 0.7923(4) 0.39494(14) 0.0596(15) Uani 1 1 d . . . . .
H38A H 0.3911 0.8749 0.3930 0.072 Uiso 1 1 calc R U . . .
C39 C 0.4264(3) 0.6085(4) 0.36649(13) 0.0480(12) Uani 1 1 d . . . . .
H39A H 0.4363 0.5654 0.3452 0.058 Uiso 1 1 calc R U . . .
O6 O 0.44254(17) 0.7409(3) 0.29866(8) 0.0458(8) Uani 1 1 d . . . . .
C36 C 0.4285(2) 0.7969(4) 0.32775(12) 0.0411(10) Uani 1 1 d . . . . .
O4 O 0.49053(17) 0.7125(3) 0.72216(8) 0.0419(7) Uani 1 1 d . . . . .
O5 O 0.4264(2) 0.9122(3) 0.32752(10) 0.0549(10) Uani 1 1 d . . . . .
H7B H 0.435(4) 0.915(7) 0.773(2) 0.12(3) Uiso 1 1 d . . . . .

loop_
_atom_site_aniso_label
_atom_site_aniso_U_11
_atom_site_aniso_U_22
_atom_site_aniso_U_33
_atom_site_aniso_U_23
_atom_site_aniso_U_13
_atom_site_aniso_U_12
Eu1 0.04863(15) 0.02476(13) 0.01514(11) -0.00030(9) 0.00009(9) 0.00006(11)
O3 0.086(2) 0.0254(15) 0.0211(14) -0.0055(12) 0.0004(15) -0.0027(15)
N5 0.068(3) 0.050(2) 0.029(2) -0.0054(17) 0.0091(19) -0.010(2)
O1 0.059(2) 0.0427(17) 0.0324(16) 0.0002(14) -0.0172(15) 0.0034(16)
C25 0.049(2) 0.031(2) 0.0170(18) -0.0064(15) 0.0083(16) -0.0049(18)
C6 0.075(4) 0.039(3) 0.040(3) 0.001(2) -0.019(3) 0.007(2)
C7 0.075(4) 0.045(3) 0.036(3) 0.003(2) -0.019(3) 0.010(3)
C22 0.051(3) 0.039(2) 0.025(2) -0.0018(18) 0.0094(19) -0.010(2)
O8 0.087(3) 0.0335(17) 0.057(2) 0.0169(16) -0.030(2) -0.0096(18)
C20 0.074(3) 0.042(3) 0.024(2) -0.0032(19) 0.008(2) -0.019(2)
C17 0.067(3) 0.032(2) 0.025(2) -0.0001(17) 0.006(2) -0.008(2)
C10 0.048(3) 0.039(2) 0.033(2) 0.0058(19) -0.0105(19) 0.000(2)
C8 0.047(3) 0.045(3) 0.030(2) 0.0003(19) -0.0049(19) 0.002(2)
C24 0.050(3) 0.041(2) 0.021(2) -0.0027(17) 0.0054(18) -0.005(2)
C2 0.052(3) 0.044(3) 0.034(2) -0.005(2) -0.012(2) 0.001(2)
C16 0.050(3) 0.034(2) 0.0171(18) -0.0019(16) 0.0009(17) 0.0003(18)
C28 0.052(3) 0.040(2) 0.022(2) 0.0002(18) 0.0053(18) -0.004(2)
C5 0.051(3) 0.039(3) 0.031(2) -0.0007(18) -0.010(2) 0.000(2)
C15 0.049(2) 0.031(2) 0.0208(19) 0.0001(16) 0.0051(17) 0.0036(18)
C26 0.050(3) 0.037(2) 0.030(2) -0.0026(18) 0.0102(19) -0.007(2)
C18 0.073(3) 0.039(2) 0.0187(19) 0.0029(17) 0.011(2) -0.006(2)
O7 0.085(3) 0.0390(19) 0.076(3) 0.010(2) 0.037(2) 0.005(2)
O9 0.055(2) 0.055(2) 0.062(2) -0.0015(19) -0.0076(18) -0.0085(18)
C4 0.096(5) 0.041(3) 0.047(3) 0.000(2) -0.037(3) 0.008(3)
C31 0.058(3) 0.038(2) 0.059(3) -0.002(2) 0.023(3) -0.006(2)
C21 0.069(3) 0.037(2) 0.021(2) 0.0005(18) 0.011(2) -0.010(2)
C30 0.083(4) 0.038(2) 0.024(2) 0.0006(19) 0.009(2) 0.009(2)
O2 0.143(5) 0.058(3) 0.087(3) -0.032(2) -0.072(3) 0.037(3)
C23 0.055(3) 0.037(2) 0.024(2) -0.0038(18) 0.0068(19) -0.007(2)
C9 0.056(4) 0.040(4) 0.038(4) 0.000 -0.012(3) 0.000
C19 0.057(3) 0.029(2) 0.022(2) -0.0026(16) 0.0058(19) -0.0042(19)
C11 0.050(4) 0.039(4) 0.052(4) 0.000 -0.010(3) 0.000
C29 0.117(5) 0.038(3) 0.029(2) -0.006(2) 0.032(3) 0.001(3)
C1 0.067(3) 0.041(3) 0.041(3) -0.003(2) -0.020(2) 0.002(2)
N3 0.057(3) 0.107(5) 0.091(4) -0.032(4) -0.016(3) -0.010(3)
C35 0.091(5) 0.049(3) 0.085(5) 0.023(3) 0.031(4) 0.008(3)
C12 0.049(4) 0.049(4) 0.091(6) 0.000 -0.011(4) 0.000
C3 0.107(5) 0.037(3) 0.053(3) -0.008(2) -0.041(3) 0.010(3)
N2 0.104(5) 0.058(3) 0.153(6) -0.002(4) 0.060(5) -0.004(3)
C40 0.060(4) 0.068(4) 0.076(4) 0.000(3) 0.010(3) -0.004(3)
C32 0.093(5) 0.041(3) 0.082(5) -0.021(3) 0.022(4) -0.012(3)
C13 0.086(5) 0.056(4) 0.148(7) 0.038(4) -0.011(5) 0.004(3)
C34 0.098(5) 0.078(4) 0.119(6) 0.043(4) 0.045(5) 0.012(4)
C33 0.099(5) 0.063(4) 0.125(6) -0.027(4) 0.041(5) -0.013(4)
C41 0.132(9) 0.119(8) 0.260(16) -0.002(10) -0.093(10) 0.033(7)
C42 0.106(7) 0.148(10) 0.181(11) -0.070(9) 0.011(7) -0.043(7)
N1 0.088(6) 0.117(7) 0.171(9) 0.000 0.001(7) 0.000
N4 0.111(6) 0.132(7) 0.268(12) -0.034(8) 0.073(8) -0.007(6)
C44 0.254(15) 0.120(9) 0.367(18) -0.036(12) 0.113(14) -0.008(11)
C14 0.095(5) 0.103(6) 0.155(8) 0.053(5) -0.001(6) 0.012(5)
O10 0.226(9) 0.145(7) 0.385(14) -0.049(9) 0.214(10) -0.055(7)
C43 0.194(12) 0.143(10) 0.316(16) -0.001(12) 0.155(12) 0.017(10)
C45 0.329(19) 0.38(2) 0.239(15) -0.062(14) 0.039(15) -0.077(16)
C37 0.049(3) 0.044(2) 0.026(2) -0.0010(18) 0.0095(19) -0.003(2)
C38 0.114(5) 0.036(3) 0.033(3) -0.002(2) 0.024(3) 0.000(3)
C39 0.080(4) 0.045(3) 0.021(2) -0.0010(19) 0.013(2) 0.007(2)
O6 0.077(2) 0.0399(17) 0.0233(15) -0.0009(13) 0.0165(15) -0.0026(16)
C36 0.055(3) 0.044(3) 0.023(2) 0.0000(19) 0.0039(19) -0.003(2)
O4 0.070(2) 0.0359(16) 0.0182(14) 0.0065(12) 0.0000(14) 0.0007(15)
O5 0.098(3) 0.0371(18) 0.0348(18) 0.0006(14) 0.0262(19) -0.0015(18)

loop_
_atom_type_symbol
_atom_type_description
_atom_type_scat_dispersion_real
_atom_type_scat_dispersion_imag
_atom_type_scat_source
C C 0.0181 0.0091 'International Tables Vol C Tables 4.2.6.8 and 6.1.1.4'
H H 0.0000 0.0000 'International Tables Vol C Tables 4.2.6.8 and 6.1.1.4'
Eu Eu -8.9294 11.1857 'International Tables Vol C Tables 4.2.6.8 and 6.1.1.4'
N N 0.0311 0.0180 'International Tables Vol C Tables 4.2.6.8 and 6.1.1.4'
O O 0.0492 0.0322 'International Tables Vol C Tables 4.2.6.8 and 6.1.1.4'

loop_
_geom_angle_atom_site_label_1
_geom_angle_atom_site_label_2
_geom_angle_atom_site_label_3
_geom_angle
_geom_angle_site_symmetry_1
_geom_angle_site_symmetry_3
_geom_angle_publ_flag
O1 Eu1 O4 86.75(11) . 4_556 ?
O1 Eu1 O8 144.10(13) . . ?
O4 Eu1 O8 105.37(13) 4_556 . ?
O1 Eu1 O3 85.22(12) . . ?
O4 Eu1 O3 157.11(12) 4_556 . ?
O8 Eu1 O3 70.48(12) . . ?
O1 Eu1 O7 75.72(14) . . ?
O4 Eu1 O7 78.43(13) 4_556 . ?
O8 Eu1 O7 73.96(15) . . ?
O3 Eu1 O7 78.82(13) . . ?
O1 Eu1 O5 88.36(13) . 5_676 ?
O4 Eu1 O5 128.14(11) 4_556 5_676 ?
O8 Eu1 O5 108.26(14) . 5_676 ?
O3 Eu1 O5 73.02(11) . 5_676 ?
O7 Eu1 O5 148.67(15) . 5_676 ?
O1 Eu1 O9 147.00(13) . . ?
O4 Eu1 O9 75.53(13) 4_556 . ?
O8 Eu1 O9 68.53(13) . . ?
O3 Eu1 O9 120.82(13) . . ?
O7 Eu1 O9 125.78(15) . . ?
O5 Eu1 O9 81.46(14) 5_676 . ?
O1 Eu1 O6 75.70(12) . 5_676 ?
O4 Eu1 O6 76.43(10) 4_556 5_676 ?
O8 Eu1 O6 139.60(13) . 5_676 ?
O3 Eu1 O6 121.89(10) . 5_676 ?
O7 Eu1 O6 142.65(12) . 5_676 ?
O5 Eu1 O6 52.44(10) 5_676 5_676 ?
O9 Eu1 O6 73.21(12) . 5_676 ?
O1 Eu1 C36 78.29(13) . 5_676 ?
O4 Eu1 C36 102.64(12) 4_556 5_676 ?
O8 Eu1 C36 129.14(15) . 5_676 ?
O3 Eu1 C36 96.66(12) . 5_676 ?
O7 Eu1 C36 153.89(15) . 5_676 ?
O5 Eu1 C36 26.51(12) 5_676 5_676 ?
O9 Eu1 C36 78.76(14) . 5_676 ?
O6 Eu1 C36 26.24(11) 5_676 5_676 ?
C15 O3 Eu1 146.9(3) . . ?
C22 N5 C26 118.5(4) . . ?
C1 O1 Eu1 165.4(4) . . ?
C24 C25 C26 119.6(4) . . ?
C24 C25 H25 120.2 . . ?
C26 C25 H25 120.2 . . ?
C5 C6 C7 121.0(4) . . ?
C5 C6 H6 119.5 . . ?
C7 C6 H6 119.5 . . ?
C2 C7 C6 120.8(5) . . ?
C2 C7 H7 119.6 . . ?
C6 C7 H7 119.6 . . ?
N5 C22 C23 119.9(4) . . ?
N5 C22 C19 118.3(4) . . ?
C23 C22 C19 121.8(4) . . ?
Eu1 O8 H8A 113.0 . . ?
Eu1 O8 H8B 112.9 . . ?
H8A O8 H8B 100.8 . . ?
C19 C20 C21 120.7(4) . . ?
C19 C20 H20 119.7 . . ?
C21 C20 H20 119.7 . . ?
C18 C17 C16 120.1(4) . . ?
C18 C17 H17 120.0 . . ?
C16 C17 H17 120.0 . . ?
C8 C10 C11 119.3(5) . . ?
C8 C10 H10 120.3 . . ?
C11 C10 H10 120.3 . . ?
C10 C8 C9 119.7(5) . . ?
C10 C8 C5 119.7(4) . . ?
C9 C8 C5 120.6(4) . . ?
C25 C24 C23 120.2(4) . . ?
C25 C24 C28 118.7(4) . . ?
C23 C24 C28 121.0(4) . . ?
C7 C2 C3 118.2(4) . . ?
C7 C2 C1 121.8(4) . . ?
C3 C2 C1 120.0(4) . . ?
C21 C16 C17 119.1(4) . . ?
C21 C16 C15 121.3(4) . . ?
C17 C16 C15 119.6(4) . . ?
C29 C28 C30 117.7(4) . . ?
C29 C28 C24 122.9(4) . . ?
C30 C28 C24 119.4(4) . . ?
C4 C5 C6 117.6(4) . . ?
C4 C5 C8 121.1(4) . . ?
C6 C5 C8 121.1(4) . . ?
O3 C15 O4 123.4(4) . . ?
O3 C15 C16 117.0(4) . . ?
O4 C15 C16 119.5(4) . . ?
C25 C26 N5 122.4(4) . . ?
C25 C26 C31 118.2(4) . . ?
N5 C26 C31 119.4(4) . . ?
C19 C18 C17 121.0(4) . . ?
C19 C18 H18 119.5 . . ?
C17 C18 H18 119.5 . . ?
Eu1 O7 H7A 109.5 . . ?
Eu1 O7 H7B 131(7) . . ?
H7A O7 H7B 113.4 . . ?
C40 O9 Eu1 132.2(4) . . ?
C5 C4 C3 120.5(5) . . ?
C5 C4 H4 119.7 . . ?
C3 C4 H4 119.7 . . ?
C35 C31 C32 116.3(5) . . ?
C35 C31 C26 122.0(5) . . ?
C32 C31 C26 121.7(5) . . ?
C16 C21 C20 120.3(4) . . ?
C16 C21 H21 119.8 . . ?
C20 C21 H21 119.8 . . ?
C39 C30 C28 120.3(4) . . ?
C39 C30 H30A 119.9 . . ?
C28 C30 H30A 119.9 . . ?
C22 C23 C24 119.3(4) . . ?
C22 C23 H23 120.4 . . ?
C24 C23 H23 120.4 . . ?
C8 C9 C8 120.2(6) 2_556 . ?
C8 C9 H9 119.9 2_556 . ?
C8 C9 H9 119.9 . . ?
C18 C19 C20 118.8(4) . . ?
C18 C19 C22 120.5(4) . . ?
C20 C19 C22 120.6(4) . . ?
C10 C11 C10 121.7(6) 2_556 . ?
C10 C11 C12 119.1(3) 2_556 . ?
C10 C11 C12 119.1(3) . . ?
C38 C29 C28 121.4(4) . . ?
C38 C29 H29A 119.3 . . ?
C28 C29 H29A 119.3 . . ?
O2 C1 O1 125.3(5) . . ?
O2 C1 C2 117.0(4) . . ?
O1 C1 C2 117.8(4) . . ?
C40 N3 C41 121.6(7) . . ?
C40 N3 C42 121.3(8) . . ?
C41 N3 C42 117.0(7) . . ?
C31 C35 C34 118.7(7) . . ?
C31 C35 H35 120.7 . . ?
C34 C35 H35 120.7 . . ?
C13 C12 C13 117.7(10) 2_556 . ?
C13 C12 C11 121.1(5) 2_556 . ?
C13 C12 C11 121.1(5) . . ?
C2 C3 C4 121.7(5) . . ?
C2 C3 H3 119.1 . . ?
C4 C3 H3 119.1 . . ?
C33 N2 C34 117.4(7) . . ?
O9 C40 N3 126.0(7) . . ?
O9 C40 H40 117.0 . . ?
N3 C40 H40 117.0 . . ?
C33 C32 C31 121.1(8) . . ?
C33 C32 H32 119.4 . . ?
C31 C32 H32 119.4 . . ?
C12 C13 C14 120.7(9) . . ?
C12 C13 H13 119.6 . . ?
C14 C13 H13 119.6 . . ?
N2 C34 C35 122.6(8) . . ?
N2 C34 H34 118.7 . . ?
C35 C34 H34 118.7 . . ?
N2 C33 C32 123.8(9) . . ?
N2 C33 H33 118.1 . . ?
C32 C33 H33 118.1 . . ?
N3 C41 H41A 109.5 . . ?
N3 C41 H41B 109.5 . . ?
H41A C41 H41B 109.5 . . ?
N3 C41 H41C 109.5 . . ?
H41A C41 H41C 109.5 . . ?
H41B C41 H41C 109.5 . . ?
N3 C42 H42A 109.5 . . ?
N3 C42 H42B 109.5 . . ?
H42A C42 H42B 109.5 . . ?
N3 C42 H42C 109.5 . . ?
H42A C42 H42C 109.5 . . ?
H42B C42 H42C 109.5 . . ?
C14 N1 C14 125.6(14) 2_556 . ?
C43 N4 C44 119.5(16) . . ?
C43 N4 C45 118.5(14) . . ?
C44 N4 C45 121.2(16) . . ?
N4 C44 H44A 109.5 . . ?
N4 C44 H44B 109.5 . . ?
H44A C44 H44B 109.5 . . ?
N4 C44 H44C 109.5 . . ?
H44A C44 H44C 109.5 . . ?
H44B C44 H44C 109.5 . . ?
N1 C14 C13 117.5(11) . . ?
N1 C14 H14 121.3 . . ?
C13 C14 H14 121.3 . . ?
O10 C43 N4 128(2) . . ?
O10 C43 H43A 115.9 . . ?
N4 C43 H43A 115.9 . . ?
N4 C45 H45A 109.5 . . ?
N4 C45 H45B 109.5 . . ?
H45A C45 H45B 109.5 . . ?
N4 C45 H45C 109.5 . . ?
H45A C45 H45C 109.5 . . ?
H45B C45 H45C 109.5 . . ?
C39 C37 C38 118.5(4) . . ?
C39 C37 C36 120.8(4) . . ?
C38 C37 C36 120.6(4) . . ?
C29 C38 C37 120.6(5) . . ?
C29 C38 H38A 119.7 . . ?
C37 C38 H38A 119.7 . . ?
C37 C39 C30 121.2(4) . . ?
C37 C39 H39A 119.4 . . ?
C30 C39 H39A 119.4 . . ?
C36 O6 Eu1 91.2(3) . 5_676 ?
O6 C36 O5 119.9(4) . . ?
O6 C36 C37 120.9(4) . . ?
O5 C36 C37 119.1(4) . . ?
O6 C36 Eu1 62.5(2) . 5_676 ?
O5 C36 Eu1 58.4(2) . 5_676 ?
C37 C36 Eu1 166.9(3) . 5_676 ?
C15 O4 Eu1 165.9(3) . 4_546 ?
C36 O5 Eu1 95.1(3) . 5_676 ?

loop_
_geom_bond_atom_site_label_1
_geom_bond_atom_site_label_2
_geom_bond_distance
_geom_bond_site_symmetry_2
_geom_bond_publ_flag
Eu1 O1 2.308(3) . ?
Eu1 O4 2.363(3) 4_556 ?
Eu1 O8 2.373(3) . ?
Eu1 O3 2.382(3) . ?
Eu1 O7 2.426(4) . ?
Eu1 O5 2.431(3) 5_676 ?
Eu1 O9 2.441(4) . ?
Eu1 O6 2.522(3) 5_676 ?
Eu1 C36 2.842(4) 5_676 ?
O3 C15 1.254(5) . ?
N5 C22 1.368(6) . ?
N5 C26 1.377(6) . ?
O1 C1 1.253(6) . ?
C25 C24 1.347(6) . ?
C25 C26 1.353(6) . ?
C25 H25 0.9300 . ?
C6 C5 1.389(6) . ?
C6 C7 1.391(7) . ?
C6 H6 0.9300 . ?
C7 C2 1.370(7) . ?
C7 H7 0.9300 . ?
C22 C23 1.390(6) . ?
C22 C19 1.494(6) . ?
O8 H8A 0.9264 . ?
O8 H8B 0.9257 . ?
C20 C19 1.388(6) . ?
C20 C21 1.389(6) . ?
C20 H20 0.9300 . ?
C17 C18 1.387(6) . ?
C17 C16 1.392(6) . ?
C17 H17 0.9300 . ?
C10 C8 1.350(6) . ?
C10 C11 1.369(5) . ?
C10 H10 0.9300 . ?
C8 C9 1.386(5) . ?
C8 C5 1.489(6) . ?
C24 C23 1.397(6) . ?
C24 C28 1.491(6) . ?
C2 C3 1.372(7) . ?
C2 C1 1.510(6) . ?
C16 C21 1.383(6) . ?
C16 C15 1.499(5) . ?
C28 C29 1.381(7) . ?
C28 C30 1.390(6) . ?
C5 C4 1.383(7) . ?
C15 O4 1.260(5) . ?
C26 C31 1.485(7) . ?
C18 C19 1.380(6) . ?
C18 H18 0.9300 . ?
O7 H7A 0.8200 . ?
O7 H7B 0.82(8) . ?
O9 C40 1.241(7) . ?
C4 C3 1.385(7) . ?
C4 H4 0.9300 . ?
C31 C35 1.383(8) . ?
C31 C32 1.383(8) . ?
C21 H21 0.9300 . ?
C30 C39 1.391(6) . ?
C30 H30A 0.9300 . ?
O2 C1 1.237(6) . ?
C23 H23 0.9300 . ?
C9 C8 1.386(5) 2_556 ?
C9 H9 0.9300 . ?
C11 C10 1.369(5) 2_556 ?
C11 C12 1.488(10) . ?
C29 C38 1.376(6) . ?
C29 H29A 0.9300 . ?
N3 C40 1.293(8) . ?
N3 C41 1.430(11) . ?
N3 C42 1.456(10) . ?
C35 C34 1.427(10) . ?
C35 H35 0.9300 . ?
C12 C13 1.369(9) 2_556 ?
C12 C13 1.369(9) . ?
C3 H3 0.9300 . ?
N2 C33 1.310(11) . ?
N2 C34 1.326(11) . ?
C40 H40 0.9300 . ?
C32 C33 1.360(9) . ?
C32 H32 0.9300 . ?
C13 C14 1.438(10) . ?
C13 H13 0.9300 . ?
C34 H34 0.9300 . ?
C33 H33 0.9300 . ?
C41 H41A 0.9600 . ?
C41 H41B 0.9600 . ?
C41 H41C 0.9600 . ?
C42 H42A 0.9600 . ?
C42 H42B 0.9600 . ?
C42 H42C 0.9600 . ?
N1 C14 1.308(12) 2_556 ?
N1 C14 1.308(12) . ?
N4 C43 1.269(17) . ?
N4 C44 1.418(8) . ?
N4 C45 1.419(9) . ?
C44 H44A 0.9600 . ?
C44 H44B 0.9600 . ?
C44 H44C 0.9600 . ?
C14 H14 0.9300 . ?
O10 C43 1.151(15) . ?
C43 H43A 0.9300 . ?
C45 H45A 0.9600 . ?
C45 H45B 0.9600 . ?
C45 H45C 0.9600 . ?
C37 C39 1.362(7) . ?
C37 C38 1.385(6) . ?
C37 C36 1.491(6) . ?
C38 H38A 0.9300 . ?
C39 H39A 0.9300 . ?
O6 C36 1.257(5) . ?
O6 Eu1 2.522(3) 5_676 ?
C36 O5 1.273(6) . ?
C36 Eu1 2.842(4) 5_676 ?
O4 Eu1 2.363(3) 4_546 ?
O5 Eu1 2.431(3) 5_676 ?

loop_
_geom_torsion_atom_site_label_1
_geom_torsion_atom_site_label_2
_geom_torsion_atom_site_label_3
_geom_torsion_atom_site_label_4
_geom_torsion
_geom_torsion_site_symmetry_1
_geom_torsion_site_symmetry_2
_geom_torsion_site_symmetry_3
_geom_torsion_site_symmetry_4
_geom_torsion_publ_flag
C5 C6 C7 C2 0.8(10) . . . . ?
C26 N5 C22 C23 1.5(7) . . . . ?
C26 N5 C22 C19 -177.0(4) . . . . ?
C11 C10 C8 C9 1.3(7) . . . . ?
C11 C10 C8 C5 -177.3(4) . . . . ?
C26 C25 C24 C23 -0.6(7) . . . . ?
C26 C25 C24 C28 176.4(4) . . . . ?
C6 C7 C2 C3 -0.9(9) . . . . ?
C6 C7 C2 C1 179.8(6) . . . . ?
C18 C17 C16 C21 -1.3(7) . . . . ?
C18 C17 C16 C15 178.8(4) . . . . ?
C25 C24 C28 C29 165.2(5) . . . . ?
C23 C24 C28 C29 -17.8(8) . . . . ?
C25 C24 C28 C30 -17.3(7) . . . . ?
C23 C24 C28 C30 159.7(5) . . . . ?
C7 C6 C5 C4 -1.1(9) . . . . ?
C7 C6 C5 C8 175.9(5) . . . . ?
C10 C8 C5 C4 -166.9(6) . . . . ?
C9 C8 C5 C4 14.6(8) . . . . ?
C10 C8 C5 C6 16.2(8) . . . . ?
C9 C8 C5 C6 -162.3(5) . . . . ?
Eu1 O3 C15 O4 -5.9(9) . . . . ?
Eu1 O3 C15 C16 174.4(4) . . . . ?
C21 C16 C15 O3 -160.8(5) . . . . ?
C17 C16 C15 O3 19.1(7) . . . . ?
C21 C16 C15 O4 19.6(7) . . . . ?
C17 C16 C15 O4 -160.6(4) . . . . ?
C24 C25 C26 N5 0.2(7) . . . . ?
C24 C25 C26 C31 -178.1(5) . . . . ?
C22 N5 C26 C25 -0.7(7) . . . . ?
C22 N5 C26 C31 177.6(5) . . . . ?
C16 C17 C18 C19 0.7(8) . . . . ?
C6 C5 C4 C3 1.4(10) . . . . ?
C8 C5 C4 C3 -175.6(6) . . . . ?
C25 C26 C31 C35 159.4(5) . . . . ?
N5 C26 C31 C35 -18.9(8) . . . . ?
C25 C26 C31 C32 -19.5(8) . . . . ?
N5 C26 C31 C32 162.1(5) . . . . ?
C17 C16 C21 C20 0.6(8) . . . . ?
C15 C16 C21 C20 -179.5(5) . . . . ?
C19 C20 C21 C16 0.7(8) . . . . ?
C29 C28 C30 C39 5.5(8) . . . . ?
C24 C28 C30 C39 -172.2(5) . . . . ?
N5 C22 C23 C24 -1.9(7) . . . . ?
C19 C22 C23 C24 176.6(4) . . . . ?
C25 C24 C23 C22 1.4(7) . . . . ?
C28 C24 C23 C22 -175.5(4) . . . . ?
C10 C8 C9 C8 -0.6(4) . . . 2_556 ?
C5 C8 C9 C8 177.9(5) . . . 2_556 ?
C17 C18 C19 C20 0.6(8) . . . . ?
C17 C18 C19 C22 -174.6(5) . . . . ?
C21 C20 C19 C18 -1.3(8) . . . . ?
C21 C20 C19 C22 173.9(5) . . . . ?
N5 C22 C19 C18 150.4(5) . . . . ?
C23 C22 C19 C18 -28.1(7) . . . . ?
N5 C22 C19 C20 -24.7(7) . . . . ?
C23 C22 C19 C20 156.8(5) . . . . ?
C8 C10 C11 C10 -0.6(4) . . . 2_556 ?
C8 C10 C11 C12 179.4(4) . . . . ?
C30 C28 C29 C38 -5.3(9) . . . . ?
C24 C28 C29 C38 172.3(6) . . . . ?
Eu1 O1 C1 O2 -88.0(15) . . . . ?
Eu1 O1 C1 C2 92.8(13) . . . . ?
C7 C2 C1 O2 -171.7(6) . . . . ?
C3 C2 C1 O2 9.1(9) . . . . ?
C7 C2 C1 O1 7.6(9) . . . . ?
C3 C2 C1 O1 -171.7(6) . . . . ?
C32 C31 C35 C34 -0.1(9) . . . . ?
C26 C31 C35 C34 -179.1(6) . . . . ?
C10 C11 C12 C13 20.0(5) 2_556 . . 2_556 ?
C10 C11 C12 C13 -160.0(5) . . . 2_556 ?
C10 C11 C12 C13 -160.0(5) 2_556 . . . ?
C10 C11 C12 C13 20.0(5) . . . . ?
C7 C2 C3 C4 1.2(10) . . . . ?
C1 C2 C3 C4 -179.5(6) . . . . ?
C5 C4 C3 C2 -1.6(11) . . . . ?
Eu1 O9 C40 N3 162.4(5) . . . . ?
C41 N3 C40 O9 -5.5(13) . . . . ?
C42 N3 C40 O9 177.3(7) . . . . ?
C35 C31 C32 C33 1.7(9) . . . . ?
C26 C31 C32 C33 -179.3(6) . . . . ?
C13 C12 C13 C14 -2.2(6) 2_556 . . . ?
C11 C12 C13 C14 177.8(6) . . . . ?
C33 N2 C34 C35 -0.6(12) . . . . ?
C31 C35 C34 N2 -0.4(11) . . . . ?
C34 N2 C33 C32 2.4(13) . . . . ?
C31 C32 C33 N2 -3.0(12) . . . . ?
C14 N1 C14 C13 -2.2(6) 2_556 . . . ?
C12 C13 C14 N1 4.5(12) . . . . ?
C44 N4 C43 O10 -170(2) . . . . ?
C45 N4 C43 O10 0(3) . . . . ?
C28 C29 C38 C37 1.0(10) . . . . ?
C39 C37 C38 C29 3.1(9) . . . . ?
C36 C37 C38 C29 -174.2(6) . . . . ?
C38 C37 C39 C30 -2.9(9) . . . . ?
C36 C37 C39 C30 174.4(5) . . . . ?
C28 C30 C39 C37 -1.5(9) . . . . ?
Eu1 O6 C36 O5 11.7(5) 5_676 . . . ?
Eu1 O6 C36 C37 -165.5(4) 5_676 . . . ?
C39 C37 C36 O6 4.9(8) . . . . ?
C38 C37 C36 O6 -177.8(5) . . . . ?
C39 C37 C36 O5 -172.3(5) . . . . ?
C38 C37 C36 O5 5.0(8) . . . . ?
C39 C37 C36 Eu1 -96.7(14) . . . 5_676 ?
C38 C37 C36 Eu1 80.6(16) . . . 5_676 ?
O3 C15 O4 Eu1 151.0(10) . . . 4_546 ?
C16 C15 O4 Eu1 -29.3(15) . . . 4_546 ?
O6 C36 O5 Eu1 -12.1(5) . . . 5_676 ?
C37 C36 O5 Eu1 165.1(4) . . . 5_676 ?
